data_4029080
loop_
_publ_author_name
'Griffith, Daniel R.'
'Botta, Lorenzo'
'St Denis, Tyler G.'
'Snyder, Scott A.'

_publ_section_title
;
 Explorations of caffeic acid derivatives: total syntheses of
 rufescenolide, yunnaneic acids C and D, and studies toward yunnaneic
 acids A and B.
;
_journal_issue 1
_journal_name_full 'The Journal of organic chemistry'
_journal_page_first 88
_journal_page_last 105
_journal_paper_doi 10.1021/jo4023167
_journal_volume 79
_journal_year 2014
_chemical_formula_sum 'C22 H22 O8'
_chemical_formula_weight 414.40
_chemical_name_systematic
; 
 ? 
;
_space_group_IT_number 14
_symmetry_cell_setting monoclinic
_symmetry_space_group_name_Hall '-P 2yn'
_symmetry_space_group_name_H-M 'P 1 21/n 1'
_atom_sites_solution_hydrogens geom
_atom_sites_solution_primary direct
_atom_sites_solution_secondary difmap
_audit_creation_method SHELXL-97
_cell_angle_alpha 90.00
_cell_angle_beta 100.866(2)
_cell_angle_gamma 90.00
_cell_formula_units_Z 4
_cell_length_a 8.3052(10)
_cell_length_b 14.2683(18)
_cell_length_c 17.062(2)
_cell_measurement_reflns_used 3825
_cell_measurement_temperature 130(2)
_cell_measurement_theta_max 21.97
_cell_measurement_theta_min 2.43
_cell_volume 1985.6(4)
_computing_cell_refinement 'Bruker SAINT'
_computing_data_collection 'Bruker APEX2'
_computing_data_reduction 'Bruker SAINT'
_computing_molecular_graphics 'Bruker SHELXTL'
_computing_publication_material 'Bruker SHELXTL'
_computing_structure_refinement 'SHELXL-97 (Sheldrick, 2008)'
_computing_structure_solution 'SHELXS-97 (Sheldrick, 2008)'
_diffrn_ambient_temperature 130(2)
_diffrn_measured_fraction_theta_full 1.000
_diffrn_measured_fraction_theta_max 1.000
_diffrn_measurement_device_type 'Bruker APEX-II CCD'
_diffrn_measurement_method '\f and \w scans'
_diffrn_radiation_monochromator graphite
_diffrn_radiation_source 'fine-focus sealed tube'
_diffrn_radiation_type MoK\a
_diffrn_radiation_wavelength 0.71073
_diffrn_reflns_av_R_equivalents 0.1057
_diffrn_reflns_av_sigmaI/netI 0.0880
_diffrn_reflns_limit_h_max 11
_diffrn_reflns_limit_h_min -11
_diffrn_reflns_limit_k_max 19
_diffrn_reflns_limit_k_min -19
_diffrn_reflns_limit_l_max 22
_diffrn_reflns_limit_l_min -22
_diffrn_reflns_number 27255
_diffrn_reflns_theta_full 28.28
_diffrn_reflns_theta_max 28.28
_diffrn_reflns_theta_min 1.87
_exptl_absorpt_coefficient_mu 0.106
_exptl_absorpt_correction_T_max 0.9853
_exptl_absorpt_correction_T_min 0.9719
_exptl_absorpt_correction_type empirical
_exptl_absorpt_process_details sadabs
_exptl_crystal_colour colorless
_exptl_crystal_density_diffrn 1.386
_exptl_crystal_density_method 'not measured'
_exptl_crystal_description block
_exptl_crystal_F_000 872
_exptl_crystal_size_max 0.27
_exptl_crystal_size_mid 0.16
_exptl_crystal_size_min 0.14
_refine_diff_density_max 0.241
_refine_diff_density_min -0.175
_refine_diff_density_rms 0.046
_refine_ls_extinction_method none
_refine_ls_goodness_of_fit_ref 1.056
_refine_ls_hydrogen_treatment constr
_refine_ls_matrix_type full
_refine_ls_number_parameters 275
_refine_ls_number_reflns 4925
_refine_ls_number_restraints 0
_refine_ls_restrained_S_all 1.056
_refine_ls_R_factor_all 0.1398
_refine_ls_R_factor_gt 0.0553
_refine_ls_shift/su_max 0.000
_refine_ls_shift/su_mean 0.000
_refine_ls_structure_factor_coef Fsqd
_refine_ls_weighting_details 'calc w=1/[\s^2^(Fo^2^)+(0.0350P)^2^+0.0000P] where P=(Fo^2^+2Fc^2^)/3'
_refine_ls_weighting_scheme calc
_refine_ls_wR_factor_gt 0.0973
_refine_ls_wR_factor_ref 0.1190
_reflns_number_gt 2377
_reflns_number_total 4925
_reflns_threshold_expression >2sigma(I)
_cod_data_source_file jo4023167_si_001.cif
_cod_data_source_block dangs10
_cod_depositor_comments
;
The following automatic conversions were performed:

'_symmetry_cell_setting' value 'Monoclinic' changed to 'monoclinic'
according to
/usr/data/users/saulius/automatic-downloads/current/ACS/lib/dictionaries/cif_core.dic
dictionary named 'cif_core.dic' version 2.4.2 from 2011-04-26.

Automatic conversion script
Id: cif_fix_values 2281 2013-09-26 08:29:07Z andrius 
;
_cod_original_sg_symbol_H-M P2(1)/n
_cod_database_code 4029080

loop_
_symmetry_equiv_pos_as_xyz
'x, y, z'
'-x+1/2, y+1/2, -z+1/2'
'-x, -y, -z'
'x-1/2, -y-1/2, z-1/2'

loop_
_atom_site_label
_atom_site_type_symbol
_atom_site_fract_x
_atom_site_fract_y
_atom_site_fract_z
_atom_site_U_iso_or_equiv
_atom_site_adp_type
_atom_site_occupancy
_atom_site_symmetry_multiplicity
_atom_site_calc_flag
_atom_site_refinement_flags
O1 O 0.6314(2) 0.10538(11) 0.10682(10) 0.0493(5) Uani 1 1 d .
O2 O 0.57524(18) 0.28684(10) 0.05513(9) 0.0411(4) Uani 1 1 d .
O3 O 0.42016(18) 0.18937(11) -0.03909(10) 0.0439(4) Uani 1 1 d .
O4 O 0.3077(2) 0.13277(12) -0.15888(11) 0.0570(5) Uani 1 1 d .
O5 O 1.1712(2) 0.46880(11) -0.06178(10) 0.0465(4) Uani 1 1 d .
O6 O 0.96390(19) 0.53821(11) -0.14300(9) 0.0465(4) Uani 1 1 d .
O7 O 1.03738(19) -0.16012(11) -0.27003(9) 0.0461(4) Uani 1 1 d .
O8 O 0.7798(2) -0.22767(11) -0.22539(10) 0.0542(5) Uani 1 1 d .
C1 C 0.6653(3) 0.13152(15) 0.04522(15) 0.0384(6) Uani 1 1 d .
C2 C 0.5861(3) 0.21827(15) 0.00001(14) 0.0365(6) Uani 1 1 d .
C3 C 0.4288(3) 0.15566(16) -0.11349(16) 0.0449(6) Uani 1 1 d .
C4 C 0.6053(3) 0.15415(15) -0.12210(13) 0.0383(6) Uani 1 1 d .
H4A H 0.6187 0.1621 -0.1788 0.046 Uiso 1 1 calc R
C5 C 0.6734(3) 0.23846(15) -0.06912(13) 0.0360(6) Uani 1 1 d .
H5A H 0.6367 0.2994 -0.0956 0.043 Uiso 1 1 calc R
C6\ C 0.6834(3) 0.06110(16) -0.08442(14) 0.0424(6) Uani 1 1 d .
H6\A H 0.5907 0.0195 -0.0769 0.051 Uiso 1 1 calc R
C7 C 0.7820(3) 0.08375(16) 0.00036(14) 0.0402(6) Uani 1 1 d .
H7A H 0.8308 0.0260 0.0285 0.048 Uiso 1 1 calc R
C8 C 0.9099(3) 0.15651(15) -0.00460(13) 0.0380(6) Uani 1 1 d .
H8A H 1.0228 0.1464 0.0166 0.046 Uiso 1 1 calc R
C9 C 0.8550(3) 0.23645(15) -0.04077(13) 0.0345(5) Uani 1 1 d .
C10 C 0.9588(3) 0.31516(15) -0.05193(13) 0.0366(6) Uani 1 1 d .
H10A H 1.0720 0.3095 -0.0292 0.044 Uiso 1 1 calc R
C11 C 0.9125(3) 0.39427(15) -0.09047(13) 0.0359(6) Uani 1 1 d .
H11A H 0.8009 0.4025 -0.1151 0.043 Uiso 1 1 calc R
C12 C 1.0300(3) 0.46861(16) -0.09556(13) 0.0349(5) Uani 1 1 d .
C13 C 1.0731(3) 0.61362(17) -0.15344(15) 0.0511(7) Uani 1 1 d .
H13A H 1.0100 0.6653 -0.1819 0.077 Uiso 1 1 calc R
H13B H 1.1536 0.5913 -0.1844 0.077 Uiso 1 1 calc R
H13C H 1.1302 0.6355 -0.1011 0.077 Uiso 1 1 calc R
C14 C 0.5105(3) 0.37507(16) 0.02403(15) 0.0479(7) Uani 1 1 d .
H14A H 0.4876 0.4143 0.0678 0.072 Uiso 1 1 calc R
H14B H 0.4088 0.3647 -0.0147 0.072 Uiso 1 1 calc R
H14C H 0.5907 0.4066 -0.0023 0.072 Uiso 1 1 calc R
C15 C 0.7822(3) 0.00739(16) -0.13551(14) 0.0412(6) Uani 1 1 d .
C16 C 0.9168(3) 0.04289(18) -0.16164(15) 0.0549(7) Uani 1 1 d .
H16A H 0.9503 0.1055 -0.1486 0.066 Uiso 1 1 calc R
C17 C 1.0045(3) -0.01091(18) -0.20664(15) 0.0507(7) Uani 1 1 d .
H17A H 1.0971 0.0152 -0.2239 0.061 Uiso 1 1 calc R
C18 C 0.9587(3) -0.10135(17) -0.22638(13) 0.0395(6) Uani 1 1 d .
C19 C 0.8199(3) -0.13790(16) -0.20189(13) 0.0392(6) Uani 1 1 d .
C20 C 0.7342(3) -0.08395(16) -0.15695(13) 0.0390(6) Uani 1 1 d .
H20A H 0.6406 -0.1095 -0.1402 0.047 Uiso 1 1 calc R
C21 C 1.1790(3) -0.1236(2) -0.29551(15) 0.0593(8) Uani 1 1 d .
H21A H 1.2296 -0.1729 -0.3227 0.089 Uiso 1 1 calc R
H21B H 1.2578 -0.1016 -0.2490 0.089 Uiso 1 1 calc R
H21C H 1.1470 -0.0712 -0.3323 0.089 Uiso 1 1 calc R
C22 C 0.6547(4) -0.27067(19) -0.1901(2) 0.0887(12) Uani 1 1 d .
H22A H 0.6536 -0.3383 -0.2001 0.133 Uiso 1 1 calc R
H22B H 0.5479 -0.2440 -0.2137 0.133 Uiso 1 1 calc R
H22C H 0.6772 -0.2591 -0.1325 0.133 Uiso 1 1 calc R

loop_
_atom_site_aniso_label
_atom_site_aniso_U_11
_atom_site_aniso_U_22
_atom_site_aniso_U_33
_atom_site_aniso_U_23
_atom_site_aniso_U_13
_atom_site_aniso_U_12
O1 0.0553(11) 0.0459(11) 0.0497(11) 0.0075(8) 0.0177(9) -0.0006(9)
O2 0.0433(10) 0.0322(9) 0.0468(10) -0.0008(8) 0.0064(8) 0.0011(8)
O3 0.0379(10) 0.0457(10) 0.0481(11) -0.0024(8) 0.0084(8) -0.0094(8)
O4 0.0441(11) 0.0627(12) 0.0602(12) -0.0081(9) -0.0004(9) -0.0209(10)
O5 0.0341(10) 0.0401(10) 0.0644(12) 0.0050(8) 0.0068(9) -0.0046(8)
O6 0.0488(10) 0.0386(10) 0.0476(10) 0.0081(8) -0.0024(8) -0.0079(8)
O7 0.0452(11) 0.0495(10) 0.0474(10) -0.0073(8) 0.0184(9) -0.0065(8)
O8 0.0609(12) 0.0323(10) 0.0787(13) -0.0093(9) 0.0366(10) -0.0106(9)
C1 0.0421(15) 0.0317(13) 0.0409(15) 0.0015(11) 0.0065(12) -0.0090(11)
C2 0.0354(13) 0.0309(13) 0.0415(14) -0.0021(11) 0.0029(11) -0.0049(11)
C3 0.0473(17) 0.0369(14) 0.0489(17) 0.0015(12) 0.0048(14) -0.0109(13)
C4 0.0363(14) 0.0413(14) 0.0364(14) -0.0028(11) 0.0047(11) -0.0102(11)
C5 0.0367(13) 0.0269(12) 0.0424(14) 0.0030(10) 0.0025(11) -0.0040(10)
C6\ 0.0451(15) 0.0325(14) 0.0518(16) -0.0034(11) 0.0149(13) -0.0118(11)
C7 0.0501(15) 0.0317(13) 0.0411(14) 0.0047(11) 0.0145(12) 0.0005(12)
C8 0.0378(14) 0.0367(14) 0.0380(13) -0.0021(11) 0.0036(11) 0.0031(11)
C9 0.0337(13) 0.0325(13) 0.0368(13) -0.0038(11) 0.0057(11) -0.0028(11)
C10 0.0317(13) 0.0378(14) 0.0397(14) -0.0066(11) 0.0055(11) -0.0038(11)
C11 0.0323(13) 0.0359(14) 0.0388(14) -0.0024(11) 0.0049(11) -0.0023(11)
C12 0.0343(14) 0.0343(14) 0.0370(14) -0.0047(11) 0.0091(12) -0.0014(11)
C13 0.0571(17) 0.0428(15) 0.0536(16) 0.0083(12) 0.0110(13) -0.0128(13)
C14 0.0440(15) 0.0346(14) 0.0639(17) 0.0015(12) 0.0071(13) 0.0067(12)
C15 0.0452(15) 0.0368(14) 0.0427(15) -0.0056(11) 0.0108(12) -0.0080(12)
C16 0.0638(18) 0.0482(16) 0.0580(18) -0.0162(13) 0.0250(15) -0.0250(14)
C17 0.0512(16) 0.0545(17) 0.0506(16) -0.0146(13) 0.0204(14) -0.0201(14)
C18 0.0371(14) 0.0446(15) 0.0358(14) -0.0051(11) 0.0047(11) -0.0061(12)
C19 0.0411(15) 0.0336(14) 0.0427(15) -0.0001(11) 0.0070(12) -0.0048(11)
C20 0.0369(14) 0.0363(14) 0.0449(15) 0.0001(11) 0.0104(12) -0.0072(11)
C21 0.0479(17) 0.086(2) 0.0496(17) -0.0185(14) 0.0238(14) -0.0242(15)
C22 0.105(3) 0.0416(18) 0.145(3) -0.0284(19) 0.087(2) -0.0334(18)

loop_
_atom_type_symbol
_atom_type_description
_atom_type_scat_dispersion_real
_atom_type_scat_dispersion_imag
_atom_type_scat_source
C C 0.0033 0.0016 'International Tables Vol C Tables 4.2.6.8 and 6.1.1.4'
H H 0.0000 0.0000 'International Tables Vol C Tables 4.2.6.8 and 6.1.1.4'
O O 0.0106 0.0060 'International Tables Vol C Tables 4.2.6.8 and 6.1.1.4'

loop_
_geom_angle_atom_site_label_1
_geom_angle_atom_site_label_2
_geom_angle_atom_site_label_3
_geom_angle
C2 O2 C14 116.22(17)
C3 O3 C2 108.03(18)
C12 O6 C13 115.79(19)
C18 O7 C21 116.62(18)
C19 O8 C22 115.77(18)
O1 C1 C7 125.8(2)
O1 C1 C2 122.8(2)
C7 C1 C2 111.4(2)
O2 C2 O3 109.48(17)
O2 C2 C5 119.87(18)
O3 C2 C5 104.10(17)
O2 C2 C1 107.89(18)
O3 C2 C1 106.08(17)
C5 C2 C1 108.61(19)
O4 C3 O3 120.8(2)
O4 C3 C4 130.7(2)
O3 C3 C4 108.6(2)
C3 C4 C5 100.82(18)
C3 C4 C6\ 108.02(19)
C5 C4 C6\ 110.06(18)
C9 C5 C2 110.13(18)
C9 C5 C4 114.18(18)
C2 C5 C4 97.51(17)
C15 C6\ C7 113.17(19)
C15 C6\ C4 114.93(19)
C7 C6\ C4 108.12(18)
C8 C7 C1 104.24(18)
C8 C7 C6\ 110.22(18)
C1 C7 C6\ 106.87(19)
C9 C8 C7 115.7(2)
C8 C9 C10 124.2(2)
C8 C9 C5 113.7(2)
C10 C9 C5 122.1(2)
C11 C10 C9 126.9(2)
C10 C11 C12 121.0(2)
O5 C12 O6 122.8(2)
O5 C12 C11 125.2(2)
O6 C12 C11 112.0(2)
C16 C15 C20 118.0(2)
C16 C15 C6\ 124.2(2)
C20 C15 C6\ 117.8(2)
C15 C16 C17 121.3(2)
C18 C17 C16 120.5(2)
O7 C18 C17 125.0(2)
O7 C18 C19 116.1(2)
C17 C18 C19 119.0(2)
O8 C19 C20 124.5(2)
O8 C19 C18 115.6(2)
C20 C19 C18 120.0(2)
C19 C20 C15 121.2(2)

loop_
_geom_bond_atom_site_label_1
_geom_bond_atom_site_label_2
_geom_bond_distance
O1 C1 1.198(2)
O2 C2 1.372(3)
O2 C14 1.431(3)
O3 C3 1.372(3)
O3 C2 1.472(3)
O4 C3 1.194(3)
O5 C12 1.205(2)
O6 C12 1.332(3)
O6 C13 1.440(3)
O7 C18 1.367(3)
O7 C21 1.428(3)
O8 C19 1.364(3)
O8 C22 1.433(3)
C1 C7 1.506(3)
C1 C2 1.539(3)
C2 C5 1.524(3)
C3 C4 1.501(3)
C4 C5 1.546(3)
C4 C6\ 1.562(3)
C5 C9 1.495(3)
C6\ C15 1.513(3)
C6\ C7 1.556(3)
C7 C8 1.499(3)
C8 C9 1.336(3)
C9 C10 1.450(3)
C10 C11 1.326(3)
C11 C12 1.455(3)
C15 C16 1.376(3)
C15 C20 1.391(3)
C16 C17 1.385(3)
C17 C18 1.369(3)
C18 C19 1.399(3)
C19 C20 1.376(3)
